data_1515924
loop_
_publ_author_name
'Ohara, Hiroki'
'Morimoto, Masakazu'
'Irie, Masahiro'

_publ_section_title
;
 Photochromism of dithienylethene single crystals having anthracene
 substituents.
;
_journal_issue 8
_journal_name_full
'Photochemical &amp; photobiological sciences : Official journal of the European Photochemistry Association and the European Society for Photobiology'
_journal_page_first 1079
_journal_page_last 1081
_journal_paper_doi 10.1039/c0pp00083c
_journal_volume 9
_journal_year 2010
_chemical_formula_sum 'C45 H30 F6 S2'
_chemical_formula_weight 748.81
_chemical_name_common 1,2-Bis(2-(2-anthryl)-5-ethylthien-3-yl)perfluorocyclopentene
_chemical_name_systematic
;
1,2-Bis(2-(2-anthryl)-5-ethylthien-3-yl)perfluorocyclopentene
;
_space_group_IT_number 2
_symmetry_cell_setting triclinic
_symmetry_space_group_name_Hall '-P 1'
_symmetry_space_group_name_H-M 'P -1'
_atom_sites_solution_hydrogens geom
_atom_sites_solution_primary direct
_atom_sites_solution_secondary difmap
_audit_creation_method SHELXL-97
_cell_angle_alpha 72.389(2)
_cell_angle_beta 86.286(2)
_cell_angle_gamma 81.997(2)
_cell_formula_units_Z 2
_cell_length_a 9.8101(10)
_cell_length_b 11.5143(11)
_cell_length_c 16.5482(16)
_cell_measurement_reflns_used 4959
_cell_measurement_temperature 93(2)
_cell_measurement_theta_max 27.47
_cell_measurement_theta_min 2.49
_cell_volume 1763.8(3)
_computing_cell_refinement 'Bruker SMART'
_computing_data_collection 'Bruker SMART'
_computing_data_reduction 'Bruker SAINT'
_computing_molecular_graphics 'Bruker SHELXTL'
_computing_publication_material 'Bruker SHELXTL'
_computing_structure_refinement 'SHELXL-97 (Sheldrick, 1997)'
_computing_structure_solution 'SHELXS-97 (Sheldrick, 1990)'
_diffrn_ambient_temperature 93(2)
_diffrn_measured_fraction_theta_full 0.991
_diffrn_measured_fraction_theta_max 0.923
_diffrn_measurement_device_type 'CCD area detector'
_diffrn_measurement_method 'phi and omega scans'
_diffrn_radiation_monochromator graphite
_diffrn_radiation_source 'fine-focus sealed tube'
_diffrn_radiation_type MoK\a
_diffrn_radiation_wavelength 0.71073
_diffrn_reflns_av_R_equivalents 0.1364
_diffrn_reflns_av_sigmaI/netI 0.1142
_diffrn_reflns_limit_h_max 12
_diffrn_reflns_limit_h_min -12
_diffrn_reflns_limit_k_max 14
_diffrn_reflns_limit_k_min -14
_diffrn_reflns_limit_l_max 20
_diffrn_reflns_limit_l_min -19
_diffrn_reflns_number 16074
_diffrn_reflns_theta_full 25.00
_diffrn_reflns_theta_max 27.49
_diffrn_reflns_theta_min 1.87
_exptl_absorpt_coefficient_mu 0.216
_exptl_absorpt_correction_type none
_exptl_crystal_colour green
_exptl_crystal_density_diffrn 1.410
_exptl_crystal_density_method 'not measured'
_exptl_crystal_description block
_exptl_crystal_F_000 772
_exptl_crystal_size_max 0.80
_exptl_crystal_size_mid 0.60
_exptl_crystal_size_min 0.50
_refine_diff_density_max 0.488
_refine_diff_density_min -0.772
_refine_diff_density_rms 0.071
_refine_ls_extinction_method none
_refine_ls_goodness_of_fit_ref 1.110
_refine_ls_hydrogen_treatment constr
_refine_ls_matrix_type full
_refine_ls_number_parameters 564
_refine_ls_number_reflns 7470
_refine_ls_number_restraints 0
_refine_ls_restrained_S_all 1.110
_refine_ls_R_factor_all 0.0919
_refine_ls_R_factor_gt 0.0771
_refine_ls_shift/su_max 0.000
_refine_ls_shift/su_mean 0.000
_refine_ls_structure_factor_coef Fsqd
_refine_ls_weighting_details 'calc w=1/[\s^2^(Fo^2^)+(0.0532P)^2^+1.8424P] where P=(Fo^2^+2Fc^2^)/3'
_refine_ls_weighting_scheme calc
_refine_ls_wR_factor_gt 0.1889
_refine_ls_wR_factor_ref 0.2004
_reflns_number_gt 6213
_reflns_number_total 7470
_reflns_threshold_expression >2sigma(I)
_cod_data_source_file c0pp00083c.txt
_cod_data_source_block 3a
_cod_depositor_comments
;
The following automatic conversions were performed:

'_symmetry_cell_setting' value 'Triclinic' changed to 'triclinic'
according to
/usr/data/users/saulius/automatic-downloads/retrospective/RSC/lib/dictionaries/cif_core.dic
dictionary named 'cif_core.dic' version 2.4.2 from 2011-04-26.

Automatic conversion script
Id: cif_fix_values 2281 2013-09-26 08:29:07Z andrius 
;
_cod_original_sg_symbol_H-M P-1
_cod_database_code 1515924

loop_
_symmetry_equiv_pos_as_xyz
'x, y, z'
'-x, -y, -z'

loop_
_atom_site_label
_atom_site_type_symbol
_atom_site_fract_x
_atom_site_fract_y
_atom_site_fract_z
_atom_site_U_iso_or_equiv
_atom_site_adp_type
_atom_site_occupancy
_atom_site_symmetry_multiplicity
_atom_site_calc_flag
_atom_site_refinement_flags
_atom_site_disorder_assembly
_atom_site_disorder_group
C1 C 0.1767(3) 0.1522(3) 0.6362(3) 0.0426(9) Uani 1 1 d . . .
C2 C 0.2897(3) 0.1578(3) 0.67984(19) 0.0279(6) Uani 1 1 d . B .
C3 C 0.2562(3) 0.1628(3) 0.7641(2) 0.0298(6) Uani 1 1 d . . .
H3 H 0.3223 0.1658 0.8026 0.036 Uiso 1 1 calc R B .
C4 C 0.1176(3) 0.1627(3) 0.7833(2) 0.0343(7) Uani 1 1 d . B .
C5 C 0.4302(3) 0.1485(3) 0.64477(18) 0.0262(6) Uani 1 1 d . . .
C6 C 0.5406(4) 0.0575(3) 0.6949(2) 0.0400(8) Uani 1 1 d . A .
C8 C 0.6245(3) 0.1540(3) 0.5542(2) 0.0313(7) Uani 1 1 d . . .
C9 C 0.4798(3) 0.2073(3) 0.56754(18) 0.0267(6) Uani 1 1 d . A .
C10 C 0.3434(3) 0.4159(3) 0.51077(18) 0.0285(6) Uani 1 1 d . A .
C11 C 0.4115(3) 0.3092(3) 0.49979(18) 0.0301(6) Uani 1 1 d . . .
C12 C 0.4120(3) 0.3069(3) 0.41369(18) 0.0340(7) Uani 1 1 d . A .
H12 H 0.4574 0.2407 0.3952 0.041 Uiso 1 1 calc R . .
C13 C 0.3411(3) 0.4087(3) 0.36107(19) 0.0330(7) Uani 1 1 d . . .
C14 C 0.0435(3) 0.1600(3) 0.8638(2) 0.0370(8) Uani 1 1 d . . .
C15 C 0.0974(3) 0.1923(3) 0.9266(2) 0.0358(7) Uani 1 1 d . B .
H15 H 0.1857 0.2196 0.9179 0.043 Uiso 1 1 calc R . .
C16 C 0.0244(3) 0.1861(3) 1.0052(2) 0.0392(8) Uani 1 1 d . . .
C17 C 0.0786(4) 0.2183(3) 1.0703(2) 0.0429(9) Uani 1 1 d . B .
H17 H 0.1679 0.2437 1.0630 0.051 Uiso 1 1 calc R . .
C18 C 0.0042(4) 0.2139(3) 1.1462(2) 0.0472(10) Uani 1 1 d . . .
C19 C 0.0556(4) 0.2490(3) 1.2121(2) 0.0507(10) Uani 1 1 d . B .
H19 H 0.1455 0.2729 1.2063 0.061 Uiso 1 1 calc R . .
C20 C -0.0214(5) 0.2492(4) 1.2839(3) 0.0646(13) Uani 1 1 d . . .
H20 H 0.0140 0.2748 1.3270 0.078 Uiso 1 1 calc R B .
C21 C -0.1546(5) 0.2108(4) 1.2939(3) 0.0737(17) Uani 1 1 d . B .
H21 H -0.2074 0.2107 1.3442 0.088 Uiso 1 1 calc R . .
C22 C -0.2078(5) 0.1745(4) 1.2336(3) 0.0666(15) Uani 1 1 d . . .
H22 H -0.2965 0.1480 1.2424 0.080 Uiso 1 1 calc R B .
C23 C -0.1318(4) 0.1755(3) 1.1565(3) 0.0527(11) Uani 1 1 d . B .
C24 C -0.1837(4) 0.1415(3) 1.0923(3) 0.0519(11) Uani 1 1 d . . .
H24 H -0.2718 0.1137 1.1004 0.062 Uiso 1 1 calc R B .
C25 C -0.1113(4) 0.1466(3) 1.0162(3) 0.0462(9) Uani 1 1 d . B .
C26 C -0.1636(4) 0.1134(3) 0.9498(3) 0.0486(10) Uani 1 1 d . . .
H26 H -0.2515 0.0855 0.9569 0.058 Uiso 1 1 calc R B .
C27 C -0.0917(4) 0.1203(3) 0.8765(3) 0.0466(9) Uani 1 1 d . B .
H27 H -0.1306 0.0988 0.8327 0.056 Uiso 1 1 calc R . .
C28 C 0.3111(4) 0.4369(3) 0.27071(18) 0.0335(7) Uani 1 1 d . A .
C29 C 0.3936(3) 0.3805(3) 0.21975(18) 0.0326(7) Uani 1 1 d . . .
H29 H 0.4718 0.3246 0.2430 0.039 Uiso 1 1 calc R A .
C30 C 0.3641(3) 0.4042(3) 0.13269(18) 0.0316(7) Uani 1 1 d . A .
C31 C 0.4470(3) 0.3487(3) 0.07972(18) 0.0335(7) Uani 1 1 d . . .
H31 H 0.5258 0.2930 0.1022 0.040 Uiso 1 1 calc R A .
C32 C 0.4169(3) 0.3730(3) -0.00574(18) 0.0316(7) Uani 1 1 d . A .
C33 C 0.5028(4) 0.3175(3) -0.0607(2) 0.0379(7) Uani 1 1 d . . .
H33 H 0.5818 0.2616 -0.0389 0.045 Uiso 1 1 calc R A .
C34 C 0.4723(4) 0.3444(3) -0.1437(2) 0.0389(8) Uani 1 1 d . A .
H34 H 0.5295 0.3062 -0.1794 0.047 Uiso 1 1 calc R . .
C35 C 0.3563(4) 0.4284(3) -0.17755(19) 0.0380(8) Uani 1 1 d . . .
H35 H 0.3373 0.4469 -0.2360 0.046 Uiso 1 1 calc R A .
C36 C 0.2717(4) 0.4832(3) -0.12810(18) 0.0332(7) Uani 1 1 d . A .
H36 H 0.1938 0.5391 -0.1520 0.040 Uiso 1 1 calc R . .
C37 C 0.2992(3) 0.4573(3) -0.03985(18) 0.0314(7) Uani 1 1 d . . .
C38 C 0.2162(3) 0.5136(3) 0.01288(18) 0.0322(7) Uani 1 1 d . A .
H38 H 0.1377 0.5696 -0.0098 0.039 Uiso 1 1 calc R . .
C39 C 0.2458(3) 0.4897(3) 0.09784(18) 0.0312(7) Uani 1 1 d . . .
C40 C 0.1631(3) 0.5467(3) 0.15277(19) 0.0333(7) Uani 1 1 d . A .
H40 H 0.0844 0.6031 0.1310 0.040 Uiso 1 1 calc R . .
C41 C 0.1942(4) 0.5222(3) 0.23516(19) 0.0345(7) Uani 1 1 d . . .
H41 H 0.1376 0.5623 0.2700 0.041 Uiso 1 1 calc R A .
C44 C 0.3216(3) 0.4572(3) 0.58889(18) 0.0314(7) Uani 1 1 d . . .
H44A H 0.3682 0.5312 0.5803 0.038 Uiso 1 1 calc R A .
H44B H 0.3651 0.3918 0.6373 0.038 Uiso 1 1 calc R . .
C45 C 0.1694(4) 0.4871(3) 0.6113(2) 0.0398(8) Uani 1 1 d . A .
H45A H 0.1251 0.5510 0.5634 0.060 Uiso 1 1 calc R . .
H45B H 0.1620 0.5166 0.6613 0.060 Uiso 1 1 calc R . .
H45C H 0.1238 0.4130 0.6235 0.060 Uiso 1 1 calc R . .
C7A C 0.6565(11) 0.0393(8) 0.6396(7) 0.0227(19) Uani 0.483(4) 1 d P A 1
C42A C 0.1742(11) 0.1554(10) 0.5364(5) 0.033(2) Uani 0.493(9) 1 d P B 3
H42A H 0.2532 0.1950 0.5052 0.039 Uiso 0.493(9) 1 calc PR B 3
H42B H 0.1842 0.0702 0.5330 0.039 Uiso 0.493(9) 1 calc PR B 3
C43A C 0.0682(7) 0.2109(7) 0.5033(4) 0.039(2) Uani 0.493(9) 1 d P B 3
H43A H -0.0089 0.1933 0.5439 0.058 Uiso 0.493(9) 1 calc PR B 3
H43B H 0.0531 0.1851 0.4536 0.058 Uiso 0.493(9) 1 calc PR B 3
H43C H 0.0748 0.2993 0.4855 0.058 Uiso 0.493(9) 1 calc PR B 3
C7B C 0.6731(10) 0.0829(8) 0.6371(7) 0.031(2) Uani 0.517(4) 1 d P A 2
C42B C 0.1599(9) 0.1157(9) 0.5659(6) 0.0311(18) Uani 0.507(9) 1 d P B 4
H42C H 0.2006 0.1799 0.5202 0.037 Uiso 0.507(9) 1 calc PR B 4
H42D H 0.2291 0.0420 0.5749 0.037 Uiso 0.507(9) 1 calc PR B 4
C43B C 0.0609(6) 0.0869(6) 0.5236(4) 0.0310(16) Uani 0.507(9) 1 d P B 4
H43D H 0.0469 0.0007 0.5498 0.046 Uiso 0.507(9) 1 calc PR B 4
H43E H 0.0901 0.0994 0.4642 0.046 Uiso 0.507(9) 1 calc PR B 4
H43F H -0.0255 0.1397 0.5265 0.046 Uiso 0.507(9) 1 calc PR B 4
F1A F 0.625(2) 0.0908(13) 0.4973(11) 0.049(3) Uani 0.483(4) 1 d P A 1
F2A F 0.7093(7) 0.2427(6) 0.5109(3) 0.0329(12) Uani 0.483(4) 1 d P A 1
F3A F 0.7858(6) 0.0263(5) 0.6644(3) 0.0399(13) Uani 0.483(4) 1 d P A 1
F4A F 0.5431(4) 0.0409(4) 0.7704(2) 0.0362(10) Uani 0.483(4) 1 d P A 1
F5A F 0.5074(4) -0.0435(4) 0.7543(3) 0.0399(11) Uani 0.483(4) 1 d P A 1
F6A F 0.6398(4) -0.0636(3) 0.6199(2) 0.0378(11) Uani 0.483(4) 1 d P A 1
F1B F 0.648(2) 0.1065(15) 0.4905(9) 0.063(5) Uani 0.517(4) 1 d P A 2
F2B F 0.7139(7) 0.2338(5) 0.5515(4) 0.0496(15) Uani 0.517(4) 1 d P A 2
F3B F 0.7289(4) 0.1547(4) 0.6743(2) 0.0487(12) Uani 0.517(4) 1 d P A 2
F4B F 0.5973(4) 0.1166(4) 0.7544(2) 0.0432(11) Uani 0.517(4) 1 d P A 2
F5B F 0.5107(4) -0.0616(3) 0.6851(3) 0.0440(11) Uani 0.517(4) 1 d P A 2
F6B F 0.7613(6) -0.0159(5) 0.6408(4) 0.0563(15) Uani 0.517(4) 1 d P A 2
S1 S 0.03032(9) 0.15479(9) 0.69854(7) 0.0467(3) Uani 1 1 d . B .
S2 S 0.27730(9) 0.51173(7) 0.41638(4) 0.0312(2) Uani 1 1 d . A .

loop_
_atom_site_aniso_label
_atom_site_aniso_U_11
_atom_site_aniso_U_22
_atom_site_aniso_U_33
_atom_site_aniso_U_23
_atom_site_aniso_U_13
_atom_site_aniso_U_12
C1 0.0289(17) 0.0448(19) 0.065(2) -0.0359(18) -0.0065(16) 0.0039(15)
C2 0.0265(15) 0.0229(13) 0.0360(16) -0.0128(12) -0.0031(12) 0.0019(11)
C3 0.0309(16) 0.0208(13) 0.0344(16) -0.0048(11) 0.0018(13) -0.0014(12)
C4 0.0298(16) 0.0243(14) 0.0474(19) -0.0111(13) 0.0046(14) 0.0000(12)
C5 0.0284(15) 0.0231(13) 0.0301(15) -0.0131(11) -0.0022(12) -0.0004(11)
C6 0.0356(18) 0.0328(16) 0.0394(19) 0.0042(14) 0.0042(15) 0.0007(14)
C8 0.0348(16) 0.0268(14) 0.0320(16) -0.0109(12) 0.0039(13) 0.0000(13)
C9 0.0320(15) 0.0277(14) 0.0231(14) -0.0123(11) -0.0027(12) -0.0013(12)
C10 0.0339(16) 0.0311(14) 0.0202(13) -0.0087(11) -0.0017(12) -0.0001(13)
C11 0.0347(16) 0.0363(16) 0.0204(14) -0.0124(12) -0.0002(12) 0.0005(13)
C12 0.0387(17) 0.0419(17) 0.0224(15) -0.0169(13) -0.0035(13) 0.0095(14)
C13 0.0377(17) 0.0377(16) 0.0244(15) -0.0156(13) -0.0035(13) 0.0079(14)
C14 0.0294(16) 0.0209(14) 0.052(2) -0.0017(13) 0.0091(15) 0.0009(12)
C15 0.0307(16) 0.0252(14) 0.0409(18) 0.0031(13) 0.0073(14) -0.0012(13)
C16 0.0343(17) 0.0257(15) 0.0429(19) 0.0064(13) 0.0117(15) 0.0020(13)
C17 0.0407(19) 0.0322(16) 0.0388(18) 0.0064(14) 0.0177(15) 0.0056(15)
C18 0.050(2) 0.0306(16) 0.0395(19) 0.0115(14) 0.0172(17) 0.0109(15)
C19 0.055(2) 0.0399(19) 0.0360(19) 0.0087(15) 0.0146(17) 0.0130(17)
C20 0.083(3) 0.044(2) 0.043(2) 0.0070(17) 0.031(2) 0.013(2)
C21 0.082(3) 0.048(2) 0.050(3) 0.023(2) 0.043(3) 0.026(2)
C22 0.060(3) 0.049(2) 0.052(3) 0.025(2) 0.034(2) 0.017(2)
C23 0.048(2) 0.0313(17) 0.049(2) 0.0188(16) 0.0261(18) 0.0112(16)
C24 0.0364(19) 0.0324(17) 0.061(3) 0.0166(17) 0.0211(18) 0.0049(15)
C25 0.0332(18) 0.0257(15) 0.060(2) 0.0087(15) 0.0175(17) 0.0049(14)
C26 0.0305(17) 0.0252(16) 0.078(3) -0.0001(17) 0.0086(18) -0.0003(14)
C27 0.0323(18) 0.0281(16) 0.072(3) -0.0063(16) 0.0100(17) -0.0033(14)
C28 0.0426(18) 0.0375(16) 0.0193(14) -0.0108(12) -0.0031(13) 0.0055(14)
C29 0.0377(17) 0.0357(16) 0.0209(14) -0.0082(12) -0.0062(13) 0.0089(13)
C30 0.0410(18) 0.0312(15) 0.0192(14) -0.0057(11) -0.0030(13) 0.0045(13)
C31 0.0390(17) 0.0350(16) 0.0223(14) -0.0076(12) -0.0015(13) 0.0075(14)
C32 0.0398(17) 0.0328(15) 0.0210(14) -0.0093(12) 0.0010(13) 0.0019(13)
C33 0.0449(19) 0.0407(17) 0.0260(16) -0.0119(13) 0.0017(14) 0.0048(15)
C34 0.054(2) 0.0397(17) 0.0245(15) -0.0141(13) 0.0038(15) -0.0028(16)
C35 0.055(2) 0.0412(17) 0.0178(14) -0.0084(13) -0.0022(14) -0.0053(16)
C36 0.0441(18) 0.0317(15) 0.0217(14) -0.0055(12) -0.0031(13) -0.0020(14)
C37 0.0431(18) 0.0293(14) 0.0200(14) -0.0060(11) -0.0014(13) -0.0011(13)
C38 0.0399(17) 0.0305(15) 0.0231(14) -0.0061(12) -0.0065(13) 0.0054(13)
C39 0.0384(17) 0.0317(15) 0.0215(14) -0.0075(12) -0.0018(12) 0.0019(13)
C40 0.0400(18) 0.0324(15) 0.0244(15) -0.0095(12) -0.0034(13) 0.0101(13)
C41 0.0456(19) 0.0350(16) 0.0205(14) -0.0114(12) 0.0001(13) 0.0095(14)
C44 0.0433(18) 0.0294(14) 0.0218(14) -0.0112(12) -0.0050(13) 0.0044(13)
C45 0.048(2) 0.0446(18) 0.0277(16) -0.0181(14) 0.0014(15) 0.0082(16)
C7A 0.025(4) 0.013(4) 0.027(4) 0.000(4) -0.006(3) -0.006(4)
C42A 0.049(5) 0.047(5) 0.012(4) -0.014(3) 0.011(4) -0.034(4)
C43A 0.042(4) 0.050(4) 0.019(3) -0.002(3) -0.013(3) -0.005(3)
C7B 0.022(4) 0.028(5) 0.034(4) 0.003(4) 0.003(3) -0.002(4)
C42B 0.031(4) 0.036(5) 0.031(5) -0.019(4) 0.004(4) 0.002(4)
C43B 0.027(3) 0.040(3) 0.028(3) -0.010(3) 0.002(2) -0.009(3)
F1A 0.043(5) 0.051(4) 0.062(7) -0.044(5) -0.006(4) 0.024(4)
F2A 0.033(2) 0.035(2) 0.024(2) -0.001(2) 0.009(2) -0.0031(18)
F3A 0.030(2) 0.049(3) 0.040(3) -0.012(2) -0.0056(19) -0.002(2)
F4A 0.031(2) 0.042(2) 0.025(2) 0.0037(17) -0.0007(16) -0.0008(19)
F5A 0.038(2) 0.038(2) 0.032(2) 0.0035(17) 0.0013(17) 0.0025(18)
F6A 0.053(3) 0.0287(19) 0.036(2) -0.0166(16) -0.0008(18) -0.0020(18)
F1B 0.058(7) 0.104(9) 0.023(3) -0.027(4) -0.001(4) 0.024(5)
F2B 0.040(3) 0.031(2) 0.070(4) -0.005(3) 0.009(4) -0.0038(19)
F3B 0.036(2) 0.073(3) 0.035(2) -0.0048(19) -0.0119(17) -0.019(2)
F4B 0.045(2) 0.057(3) 0.034(2) -0.028(2) -0.0154(18) 0.013(2)
F5B 0.044(2) 0.0229(17) 0.058(3) -0.0045(17) 0.0103(19) -0.0011(16)
F6B 0.042(3) 0.052(3) 0.046(3) 0.014(2) 0.008(2) 0.021(3)
S1 0.0264(4) 0.0481(5) 0.0765(7) -0.0359(5) -0.0011(4) -0.0026(4)
S2 0.0433(5) 0.0299(4) 0.0190(3) -0.0092(3) -0.0018(3) 0.0044(3)

loop_
_atom_type_symbol
_atom_type_description
_atom_type_scat_dispersion_real
_atom_type_scat_dispersion_imag
_atom_type_scat_source
C C 0.0033 0.0016 'International Tables Vol C Tables 4.2.6.8 and 6.1.1.4'
H H 0.0000 0.0000 'International Tables Vol C Tables 4.2.6.8 and 6.1.1.4'
F F 0.0171 0.0103 'International Tables Vol C Tables 4.2.6.8 and 6.1.1.4'
S S 0.1246 0.1234 'International Tables Vol C Tables 4.2.6.8 and 6.1.1.4'

loop_
_geom_angle_atom_site_label_1
_geom_angle_atom_site_label_2
_geom_angle_atom_site_label_3
_geom_angle
C42B C1 C2 134.0(5)
C2 C1 C42A 126.7(4)
C42B C1 S1 113.4(4)
C2 C1 S1 110.2(3)
C42A C1 S1 122.8(4)
C1 C2 C3 113.2(3)
C1 C2 C5 122.5(3)
C3 C2 C5 124.1(3)
C4 C3 C2 112.6(3)
C4 C3 H3 123.7
C2 C3 H3 123.7
C3 C4 C14 129.4(3)
C3 C4 S1 110.5(3)
C14 C4 S1 119.9(2)
C9 C5 C2 129.5(3)
C9 C5 C6 110.3(3)
C2 C5 C6 120.1(3)
F4A C6 F5A 55.1(3)
F4A C6 C7A 126.7(5)
F5A C6 C7A 116.0(5)
F4A C6 C5 119.0(3)
F5A C6 C5 120.0(3)
C7A C6 C5 109.7(5)
F4A C6 F5B 105.3(4)
F5A C6 F5B 50.6(3)
C7A C6 F5B 82.3(4)
C5 C6 F5B 102.9(3)
F5A C6 F4B 97.2(4)
C7A C6 F4B 104.0(5)
C5 C6 F4B 107.5(3)
F5B C6 F4B 144.4(3)
F4A C6 C7B 121.3(5)
F5A C6 C7B 131.7(5)
C5 C6 C7B 103.3(4)
F5B C6 C7B 102.3(4)
F4B C6 C7B 88.5(5)
F1B C8 F2B 111.1(10)
F2B C8 F1A 124.1(10)
F1B C8 F2A 87.5(10)
F1A C8 F2A 100.2(10)
F1B C8 C7B 119.3(8)
F2B C8 C7B 89.0(5)
F1A C8 C7B 115.6(8)
F2A C8 C7B 113.2(5)
F1B C8 C9 117.0(8)
F2B C8 C9 111.1(4)
F1A C8 C9 108.8(9)
F2A C8 C9 113.3(4)
C7B C8 C9 105.9(5)
F1B C8 C7A 105.5(8)
F2B C8 C7A 106.8(5)
F1A C8 C7A 99.3(8)
F2A C8 C7A 128.6(5)
C9 C8 C7A 104.4(5)
C5 C9 C11 129.2(3)
C5 C9 C8 110.9(3)
C11 C9 C8 119.9(3)
C11 C10 C44 130.3(3)
C11 C10 S2 110.6(2)
C44 C10 S2 119.1(2)
C10 C11 C12 112.8(3)
C10 C11 C9 124.8(3)
C12 C11 C9 122.5(3)
C13 C12 C11 113.4(3)
C13 C12 H12 123.3
C11 C12 H12 123.3
C12 C13 C28 129.6(3)
C12 C13 S2 110.3(2)
C28 C13 S2 120.1(2)
C15 C14 C27 119.1(3)
C15 C14 C4 122.8(3)
C27 C14 C4 118.1(3)
C14 C15 C16 121.7(3)
C14 C15 H15 119.1
C16 C15 H15 119.1
C17 C16 C15 122.4(3)
C17 C16 C25 119.6(3)
C15 C16 C25 118.0(4)
C16 C17 C18 121.4(4)
C16 C17 H17 119.3
C18 C17 H17 119.3
C17 C18 C19 122.4(4)
C17 C18 C23 118.8(4)
C19 C18 C23 118.8(3)
C20 C19 C18 121.3(4)
C20 C19 H19 119.3
C18 C19 H19 119.3
C19 C20 C21 119.7(5)
C19 C20 H20 120.2
C21 C20 H20 120.2
C22 C21 C20 121.4(4)
C22 C21 H21 119.3
C20 C21 H21 119.3
C21 C22 C23 120.7(5)
C21 C22 H22 119.7
C23 C22 H22 119.7
C24 C23 C22 122.6(4)
C24 C23 C18 119.3(3)
C22 C23 C18 118.1(5)
C23 C24 C25 122.4(4)
C23 C24 H24 118.8
C25 C24 H24 118.8
C24 C25 C26 123.0(4)
C24 C25 C16 118.4(4)
C26 C25 C16 118.6(3)
C27 C26 C25 121.7(3)
C27 C26 H26 119.2
C25 C26 H26 119.2
C26 C27 C14 120.8(4)
C26 C27 H27 119.6
C14 C27 H27 119.6
C29 C28 C41 119.2(3)
C29 C28 C13 120.5(3)
C41 C28 C13 120.3(3)
C28 C29 C30 121.3(3)
C28 C29 H29 119.4
C30 C29 H29 119.4
C31 C30 C29 122.2(3)
C31 C30 C39 118.8(3)
C29 C30 C39 119.0(3)
C30 C31 C32 121.6(3)
C30 C31 H31 119.2
C32 C31 H31 119.2
C31 C32 C37 119.4(3)
C31 C32 C33 121.7(3)
C37 C32 C33 118.8(3)
C34 C33 C32 120.4(3)
C34 C33 H33 119.8
C32 C33 H33 119.8
C33 C34 C35 120.7(3)
C33 C34 H34 119.7
C35 C34 H34 119.7
C36 C35 C34 121.1(3)
C36 C35 H35 119.5
C34 C35 H35 119.5
C35 C36 C37 120.3(3)
C35 C36 H36 119.8
C37 C36 H36 119.8
C38 C37 C32 119.2(3)
C38 C37 C36 122.1(3)
C32 C37 C36 118.6(3)
C39 C38 C37 121.5(3)
C39 C38 H38 119.2
C37 C38 H38 119.2
C38 C39 C40 122.5(3)
C38 C39 C30 119.4(3)
C40 C39 C30 118.0(3)
C41 C40 C39 121.5(3)
C41 C40 H40 119.3
C39 C40 H40 119.3
C40 C41 C28 121.1(3)
C40 C41 H41 119.5
C28 C41 H41 119.5
C10 C44 C45 113.3(3)
C10 C44 H44A 108.9
C45 C44 H44A 108.9
C10 C44 H44B 108.9
C45 C44 H44B 108.9
H44A C44 H44B 107.7
C44 C45 H45A 109.5
C44 C45 H45B 109.5
H45A C45 H45B 109.5
C44 C45 H45C 109.5
H45A C45 H45C 109.5
H45B C45 H45C 109.5
F3A C7A F6A 107.2(8)
F3A C7A C6 121.5(8)
F6A C7A C6 105.2(6)
F3A C7A C8 112.5(7)
F6A C7A C8 106.7(7)
C6 C7A C8 102.7(6)
C43A C42A C1 111.6(8)
C43A C42A H42A 109.3
C1 C42A H42A 109.3
C43A C42A H42B 109.3
C1 C42A H42B 109.3
H42A C42A H42B 108.0
F6B C7B F3B 108.8(8)
F6B C7B C8 116.3(9)
F3B C7B C8 110.4(6)
F6B C7B C6 114.2(7)
F3B C7B C6 100.0(7)
C8 C7B C6 105.9(7)
C43B C42B C1 141.2(8)
C43B C42B H42C 101.7
C1 C42B H42C 101.7
C43B C42B H42D 101.7
C1 C42B H42D 101.7
H42C C42B H42D 104.7
C1 S1 C4 93.40(16)
C10 S2 C13 92.84(15)

loop_
_geom_bond_atom_site_label_1
_geom_bond_atom_site_label_2
_geom_bond_distance
C1 C42B 1.377(9)
C1 C2 1.381(4)
C1 C42A 1.642(9)
C1 S1 1.715(4)
C2 C3 1.428(4)
C2 C5 1.463(4)
C3 C4 1.376(4)
C3 H3 0.9500
C4 C14 1.469(5)
C4 S1 1.722(4)
C5 C9 1.348(4)
C5 C6 1.495(4)
C6 F4A 1.207(5)
C6 F5A 1.340(5)
C6 C7A 1.445(12)
C6 F5B 1.500(5)
C6 F4B 1.523(5)
C6 C7B 1.569(10)
C8 F1B 1.321(13)
C8 F2B 1.346(7)
C8 F1A 1.351(13)
C8 F2A 1.402(7)
C8 C7B 1.441(11)
C8 C9 1.497(4)
C8 C7A 1.629(10)
C9 C11 1.471(4)
C10 C11 1.371(4)
C10 C44 1.501(4)
C10 S2 1.722(3)
C11 C12 1.433(4)
C12 C13 1.360(4)
C12 H12 0.9500
C13 C28 1.471(4)
C13 S2 1.736(3)
C14 C15 1.363(5)
C14 C27 1.445(5)
C15 C16 1.432(5)
C15 H15 0.9500
C16 C17 1.396(5)
C16 C25 1.449(5)
C17 C18 1.402(5)
C17 H17 0.9500
C18 C19 1.415(6)
C18 C23 1.447(6)
C19 C20 1.368(5)
C19 H19 0.9500
C20 C21 1.421(7)
C20 H20 0.9500
C21 C22 1.351(7)
C21 H21 0.9500
C22 C23 1.433(5)
C22 H22 0.9500
C23 C24 1.386(6)
C24 C25 1.395(5)
C24 H24 0.9500
C25 C26 1.413(6)
C26 C27 1.349(5)
C26 H26 0.9500
C27 H27 0.9500
C28 C29 1.372(4)
C28 C41 1.432(4)
C29 C30 1.424(4)
C29 H29 0.9500
C30 C31 1.393(4)
C30 C39 1.440(4)
C31 C32 1.399(4)
C31 H31 0.9500
C32 C37 1.426(4)
C32 C33 1.431(4)
C33 C34 1.358(4)
C33 H33 0.9500
C34 C35 1.412(5)
C34 H34 0.9500
C35 C36 1.355(5)
C35 H35 0.9500
C36 C37 1.435(4)
C36 H36 0.9500
C37 C38 1.396(4)
C38 C39 1.390(4)
C38 H38 0.9500
C39 C40 1.425(4)
C40 C41 1.352(4)
C40 H40 0.9500
C41 H41 0.9500
C44 C45 1.532(5)
C44 H44A 0.9900
C44 H44B 0.9900
C45 H45A 0.9800
C45 H45B 0.9800
C45 H45C 0.9800
C7A F3A 1.333(12)
C7A F6A 1.354(9)
C42A C43A 1.211(13)
C42A H42A 0.9900
C42A H42B 0.9900
C43A H43A 0.9800
C43A H43B 0.9800
C43A H43C 0.9800
C7B F6B 1.318(11)
C7B F3B 1.355(11)
C42B C43B 1.364(11)
C42B H42C 0.9900
C42B H42D 0.9900
C43B H43D 0.9800
C43B H43E 0.9800
C43B H43F 0.9800

loop_
_geom_torsion_atom_site_label_1
_geom_torsion_atom_site_label_2
_geom_torsion_atom_site_label_3
_geom_torsion_atom_site_label_4
_geom_torsion
C42B C1 C2 C3 -160.3(7)
C42A C1 C2 C3 175.3(5)
S1 C1 C2 C3 0.6(4)
C42B C1 C2 C5 14.7(8)
C42A C1 C2 C5 -9.7(7)
S1 C1 C2 C5 175.6(2)
C1 C2 C3 C4 -0.8(4)
C5 C2 C3 C4 -175.8(3)
C2 C3 C4 C14 176.2(3)
C2 C3 C4 S1 0.6(3)
C1 C2 C5 C9 47.8(5)
C3 C2 C5 C9 -137.7(3)
C1 C2 C5 C6 -127.8(3)
C3 C2 C5 C6 46.7(4)
C9 C5 C6 F4A 144.4(4)
C2 C5 C6 F4A -39.2(5)
C9 C5 C6 F5A -151.4(4)
C2 C5 C6 F5A 24.9(5)
C9 C5 C6 C7A -13.4(5)
C2 C5 C6 C7A 163.0(4)
C9 C5 C6 F5B -99.7(3)
C2 C5 C6 F5B 76.7(3)
C9 C5 C6 F4B 99.1(3)
C2 C5 C6 F4B -84.5(3)
C9 C5 C6 C7B 6.5(5)
C2 C5 C6 C7B -177.2(4)
C2 C5 C9 C11 8.7(5)
C6 C5 C9 C11 -175.4(3)
C2 C5 C9 C8 -170.4(3)
C6 C5 C9 C8 5.5(3)
F1B C8 C9 C5 119.4(10)
F2B C8 C9 C5 -111.5(4)
F1A C8 C9 C5 108.5(9)
F2A C8 C9 C5 -141.0(3)
C7B C8 C9 C5 -16.3(5)
C7A C8 C9 C5 3.3(4)
F1B C8 C9 C11 -59.7(10)
F2B C8 C9 C11 69.3(4)
F1A C8 C9 C11 -70.6(9)
F2A C8 C9 C11 39.9(4)
C7B C8 C9 C11 164.5(4)
C7A C8 C9 C11 -175.9(4)
C44 C10 C11 C12 -178.3(3)
S2 C10 C11 C12 1.2(4)
C44 C10 C11 C9 0.7(5)
S2 C10 C11 C9 -179.8(2)
C5 C9 C11 C10 50.4(5)
C8 C9 C11 C10 -130.6(3)
C5 C9 C11 C12 -130.6(3)
C8 C9 C11 C12 48.4(4)
C10 C11 C12 C13 -2.1(4)
C9 C11 C12 C13 178.9(3)
C11 C12 C13 C28 -175.8(3)
C11 C12 C13 S2 2.0(4)
C3 C4 C14 C15 19.5(5)
S1 C4 C14 C15 -165.3(2)
C3 C4 C14 C27 -159.9(3)
S1 C4 C14 C27 15.3(4)
C27 C14 C15 C16 1.0(5)
C4 C14 C15 C16 -178.5(3)
C14 C15 C16 C17 179.6(3)
C14 C15 C16 C25 -1.2(5)
C15 C16 C17 C18 178.7(3)
C25 C16 C17 C18 -0.4(5)
C16 C17 C18 C19 -178.4(3)
C16 C17 C18 C23 -0.2(5)
C17 C18 C19 C20 177.0(3)
C23 C18 C19 C20 -1.1(5)
C18 C19 C20 C21 1.4(6)
C19 C20 C21 C22 -0.4(6)
C20 C21 C22 C23 -1.0(6)
C21 C22 C23 C24 -178.6(4)
C21 C22 C23 C18 1.3(5)
C17 C18 C23 C24 1.4(5)
C19 C18 C23 C24 179.7(3)
C17 C18 C23 C22 -178.5(3)
C19 C18 C23 C22 -0.2(5)
C22 C23 C24 C25 177.8(3)
C18 C23 C24 C25 -2.1(5)
C23 C24 C25 C26 -179.3(3)
C23 C24 C25 C16 1.5(5)
C17 C16 C25 C24 -0.2(5)
C15 C16 C25 C24 -179.4(3)
C17 C16 C25 C26 -179.4(3)
C15 C16 C25 C26 1.4(4)
C24 C25 C26 C27 179.4(3)
C16 C25 C26 C27 -1.5(5)
C25 C26 C27 C14 1.2(5)
C15 C14 C27 C26 -0.9(5)
C4 C14 C27 C26 178.6(3)
C12 C13 C28 C29 -23.9(6)
S2 C13 C28 C29 158.5(3)
C12 C13 C28 C41 155.2(4)
S2 C13 C28 C41 -22.4(4)
C41 C28 C29 C30 -0.7(5)
C13 C28 C29 C30 178.4(3)
C28 C29 C30 C31 179.5(3)
C28 C29 C30 C39 0.4(5)
C29 C30 C31 C32 -179.9(3)
C39 C30 C31 C32 -0.8(5)
C30 C31 C32 C37 0.5(5)
C30 C31 C32 C33 179.1(3)
C31 C32 C33 C34 -178.9(3)
C37 C32 C33 C34 -0.3(5)
C32 C33 C34 C35 0.8(5)
C33 C34 C35 C36 -0.9(5)
C34 C35 C36 C37 0.5(5)
C31 C32 C37 C38 -0.1(5)
C33 C32 C37 C38 -178.8(3)
C31 C32 C37 C36 178.6(3)
C33 C32 C37 C36 -0.1(5)
C35 C36 C37 C38 178.6(3)
C35 C36 C37 C32 0.0(5)
C32 C37 C38 C39 0.1(5)
C36 C37 C38 C39 -178.5(3)
C37 C38 C39 C40 179.6(3)
C37 C38 C39 C30 -0.4(5)
C31 C30 C39 C38 0.7(5)
C29 C30 C39 C38 179.9(3)
C31 C30 C39 C40 -179.3(3)
C29 C30 C39 C40 -0.1(5)
C38 C39 C40 C41 -179.8(3)
C30 C39 C40 C41 0.2(5)
C39 C40 C41 C28 -0.6(5)
C29 C28 C41 C40 0.9(5)
C13 C28 C41 C40 -178.2(3)
C11 C10 C44 C45 -122.3(4)
S2 C10 C44 C45 58.3(3)
F4A C6 C7A F3A -14.7(10)
F5A C6 C7A F3A -79.2(8)
C5 C6 C7A F3A 140.9(7)
F5B C6 C7A F3A -118.1(8)
F4B C6 C7A F3A 26.2(8)
C7B C6 C7A F3A 66(2)
F4A C6 C7A F6A 107.1(7)
F5A C6 C7A F6A 42.6(8)
C5 C6 C7A F6A -97.3(6)
F5B C6 C7A F6A 3.7(6)
F4B C6 C7A F6A 147.9(6)
C7B C6 C7A F6A -172(3)
F4A C6 C7A C8 -141.5(5)
F5A C6 C7A C8 154.0(4)
C5 C6 C7A C8 14.1(6)
F5B C6 C7A C8 115.2(5)
F4B C6 C7A C8 -100.6(5)
C7B C6 C7A C8 -60(2)
F1B C8 C7A F3A 93.1(12)
F2B C8 C7A F3A -25.2(9)
F1A C8 C7A F3A 104.7(12)
F2A C8 C7A F3A -6.4(11)
C7B C8 C7A F3A -46.0(19)
C9 C8 C7A F3A -143.0(7)
F1B C8 C7A F6A -24.2(12)
F2B C8 C7A F6A -142.6(6)
F1A C8 C7A F6A -12.6(12)
F2A C8 C7A F6A -123.7(6)
C7B C8 C7A F6A -163(3)
C9 C8 C7A F6A 99.7(7)
F1B C8 C7A C6 -134.6(11)
F2B C8 C7A C6 107.1(5)
F1A C8 C7A C6 -123.0(10)
F2A C8 C7A C6 125.9(5)
C7B C8 C7A C6 86(2)
C9 C8 C7A C6 -10.7(5)
C42B C1 C42A C43A 97(2)
C2 C1 C42A C43A -144.0(6)
S1 C1 C42A C43A 30.0(9)
F1B C8 C7B F6B 12.9(15)
F2B C8 C7B F6B -100.9(8)
F1A C8 C7B F6B 26.9(14)
F2A C8 C7B F6B -87.9(8)
C9 C8 C7B F6B 147.4(7)
C7A C8 C7B F6B 59(2)
F1B C8 C7B F3B 137.5(12)
F2B C8 C7B F3B 23.7(7)
F1A C8 C7B F3B 151.5(12)
F2A C8 C7B F3B 36.7(9)
C9 C8 C7B F3B -88.0(7)
C7A C8 C7B F3B -176(3)
F1B C8 C7B C6 -115.1(12)
F2B C8 C7B C6 131.1(6)
F1A C8 C7B C6 -101.1(12)
F2A C8 C7B C6 144.1(5)
C9 C8 C7B C6 19.4(6)
C7A C8 C7B C6 -69(2)
F4A C6 C7B F6B 77.8(10)
F5A C6 C7B F6B 8.6(12)
C7A C6 C7B F6B -34.3(17)
C5 C6 C7B F6B -145.5(8)
F5B C6 C7B F6B -38.9(9)
F4B C6 C7B F6B 106.9(8)
F4A C6 C7B F3B -38.2(8)
F5A C6 C7B F3B -107.4(7)
C7A C6 C7B F3B -150(3)
C5 C6 C7B F3B 98.5(6)
F5B C6 C7B F3B -154.9(5)
F4B C6 C7B F3B -9.1(6)
F4A C6 C7B C8 -152.9(5)
F5A C6 C7B C8 137.9(5)
C7A C6 C7B C8 95(2)
C5 C6 C7B C8 -16.2(6)
F5B C6 C7B C8 90.4(6)
F4B C6 C7B C8 -123.9(5)
C2 C1 C42B C43B 166.3(9)
C42A C1 C42B C43B -117(3)
S1 C1 C42B C43B 5.8(15)
C42B C1 S1 C4 164.9(5)
C2 C1 S1 C4 -0.2(3)
C42A C1 S1 C4 -175.2(5)
C3 C4 S1 C1 -0.2(3)
C14 C4 S1 C1 -176.3(3)
C11 C10 S2 C13 0.0(3)
C44 C10 S2 C13 179.5(3)
C12 C13 S2 C10 -1.1(3)
C28 C13 S2 C10 176.9(3)
